data_4062524
_journal_name_full Organometallics
_journal_paper_doi 10.1021/om030689r
_journal_year 2004
_chemical_formula_moiety 'C9 H13 N4 O2, F6 P'
_chemical_formula_sum 'C9 H13 F6 N4 O2 P'
_chemical_formula_weight 354.20
_space_group_IT_number 14
_symmetry_cell_setting monoclinic
_symmetry_space_group_name_Hall '-P 2ybc'
_symmetry_space_group_name_H-M 'P 1 21/c 1'
_cell_angle_alpha 90.00
_cell_angle_beta 111.836(2)
_cell_angle_gamma 90.00
_cell_formula_units_Z 4
_cell_length_a 12.7755(15)
_cell_length_b 6.4242(7)
_cell_length_c 17.118(2)
_cell_measurement_temperature 100(2)
_cell_volume 1304.1(3)
_diffrn_ambient_temperature 100(2)
_exptl_crystal_density_diffrn 1.804
_cod_depositor_comments
;
The following automatic conversions were performed:
'_symmetry_cell_setting' value 'Monoclinic' changed to 'monoclinic'
according to '/home/saulius/struct/CIF-dictionaries/cif_core.dic'
dictionary named 'cif_core.dic' version 2.4.1 from 2010-06-29.

Automatic conversion script
Id: cif_fix_enum 1527 2010-12-29 10:47:43Z saulius 
;
_cod_original_sg_symbol_H-M 'P 21/c'
_cod_database_code 4062524

loop_
_symmetry_equiv_pos_as_xyz
'x, y, z'
'-x, y+1/2, -z+1/2'
'-x, -y, -z'
'x, -y-1/2, z-1/2'

loop_
_atom_site_label
_atom_site_type_symbol
_atom_site_fract_x
_atom_site_fract_y
_atom_site_fract_z
_atom_site_U_iso_or_equiv
_atom_site_adp_type
_atom_site_occupancy
_atom_site_symmetry_multiplicity
_atom_site_calc_flag
_atom_site_refinement_flags
_atom_site_disorder_assembly
_atom_site_disorder_group
P P 0.39110(6) -0.01576(13) 0.10095(5) 0.0201(3) Uani 1 1 d . . .
F1 F 0.3700(2) 0.2255(4) 0.10638(16) 0.0602(8) Uani 1 1 d . . .
F2 F 0.32769(17) -0.0128(3) 0.00213(12) 0.0363(5) Uani 1 1 d . . .
F3 F 0.50885(17) 0.0277(4) 0.09295(15) 0.0419(6) Uani 1 1 d . . .
F4 F 0.45514(19) -0.0252(4) 0.20219(13) 0.0469(7) Uani 1 1 d . . .
F5 F 0.41489(16) -0.2606(3) 0.09826(12) 0.0332(5) Uani 1 1 d . . .
F6 F 0.27597(18) -0.0650(5) 0.11163(16) 0.0542(7) Uani 1 1 d . . .
O1 O -0.00032(17) 0.2290(3) 0.44377(13) 0.0215(5) Uani 1 1 d . . .
O2 O 0.08075(18) 0.6938(3) 0.27326(13) 0.0223(5) Uani 1 1 d . . .
N1 N 0.2628(2) 0.3922(4) 0.27293(15) 0.0161(5) Uani 1 1 d . . .
N2 N 0.30285(19) 0.1166(4) 0.35345(15) 0.0149(5) Uani 1 1 d . . .
N3 N 0.15321(19) 0.1566(4) 0.41180(14) 0.0147(5) Uani 1 1 d . . .
N4 N 0.0462(2) 0.4670(4) 0.36439(14) 0.0149(5) Uani 1 1 d . . .
C1 C 0.2662(3) 0.5483(6) 0.2112(2) 0.0230(7) Uani 1 1 d . . .
C2 C 0.3292(2) 0.2300(5) 0.29756(18) 0.0173(6) Uani 1 1 d . . .
C3 C 0.3682(3) -0.0678(5) 0.3955(2) 0.0243(7) Uani 1 1 d . . .
C4 C 0.2132(2) 0.2145(5) 0.36423(17) 0.0145(6) Uani 1 1 d . . .
C5 C 0.1784(3) -0.0284(5) 0.4663(2) 0.0186(7) Uani 1 1 d . . .
C6 C 0.0620(2) 0.2798(5) 0.40832(16) 0.0150(6) Uani 1 1 d . . .
C7 C -0.0509(3) 0.5913(6) 0.3632(2) 0.0215(7) Uani 1 1 d . . .
C8 C 0.1024(2) 0.5324(5) 0.31286(17) 0.0161(6) Uani 1 1 d . . .
C9 C 0.1886(2) 0.3873(5) 0.31512(17) 0.0145(6) Uani 1 1 d . . .
H1A H 0.289(3) 0.682(7) 0.241(3) 0.044(11) Uiso 1 1 d . . .
H1B H 0.194(3) 0.569(6) 0.168(2) 0.029(10) Uiso 1 1 d . . .
H1C H 0.318(3) 0.507(6) 0.189(2) 0.037(11) Uiso 1 1 d . . .
H2 H 0.385(3) 0.203(5) 0.282(2) 0.016(8) Uiso 1 1 d . . .
H3A H 0.322(3) -0.189(6) 0.386(2) 0.028(9) Uiso 1 1 d . . .
H3B H 0.429(3) -0.078(6) 0.376(2) 0.025(9) Uiso 1 1 d . . .
H3C H 0.401(3) -0.046(6) 0.458(3) 0.041(11) Uiso 1 1 d . . .
H5A H 0.122(3) -0.039(5) 0.487(2) 0.018(8) Uiso 1 1 d . . .
H5B H 0.178(3) -0.147(7) 0.433(3) 0.039(11) Uiso 1 1 d . . .
H5C H 0.251(3) -0.013(5) 0.512(2) 0.026(9) Uiso 1 1 d . . .
H7A H -0.115(3) 0.530(6) 0.328(3) 0.034(11) Uiso 1 1 d . . .
H7B H -0.040(3) 0.727(6) 0.347(2) 0.026(9) Uiso 1 1 d . . .
H7C H -0.046(3) 0.604(6) 0.421(3) 0.032(10) Uiso 1 1 d . . .

loop_
_atom_site_aniso_label
_atom_site_aniso_U_11
_atom_site_aniso_U_22
_atom_site_aniso_U_33
_atom_site_aniso_U_23
_atom_site_aniso_U_13
_atom_site_aniso_U_12
P 0.0187(4) 0.0210(5) 0.0218(5) -0.0015(3) 0.0089(3) -0.0002(3)
F1 0.0668(17) 0.0285(13) 0.0653(17) -0.0074(12) 0.0015(13) 0.0185(12)
F2 0.0382(12) 0.0435(13) 0.0234(11) 0.0071(9) 0.0069(9) 0.0119(10)
F3 0.0252(11) 0.0458(14) 0.0552(14) 0.0187(11) 0.0154(10) -0.0029(9)
F4 0.0461(13) 0.0641(16) 0.0241(11) -0.0077(10) 0.0057(10) 0.0270(12)
F5 0.0305(11) 0.0211(11) 0.0378(12) 0.0003(8) 0.0007(9) 0.0001(8)
F6 0.0275(12) 0.0852(19) 0.0581(15) 0.0314(14) 0.0255(11) 0.0152(12)
O1 0.0189(11) 0.0285(12) 0.0213(11) 0.0040(9) 0.0123(9) 0.0011(9)
O2 0.0267(12) 0.0224(12) 0.0208(11) 0.0084(10) 0.0122(9) 0.0072(9)
N1 0.0141(12) 0.0203(13) 0.0150(12) -0.0012(10) 0.0067(10) -0.0022(10)
N2 0.0110(11) 0.0163(13) 0.0167(12) -0.0009(10) 0.0045(10) 0.0002(10)
N3 0.0148(12) 0.0151(12) 0.0147(12) 0.0008(10) 0.0062(10) -0.0011(10)
N4 0.0150(12) 0.0175(13) 0.0124(11) 0.0007(10) 0.0052(9) 0.0029(10)
C1 0.0238(17) 0.0296(19) 0.0192(16) 0.0049(14) 0.0122(14) 0.0005(15)
C2 0.0121(14) 0.0238(17) 0.0163(14) -0.0051(12) 0.0056(12) -0.0025(12)
C3 0.0206(16) 0.0212(17) 0.0337(19) 0.0045(15) 0.0132(15) 0.0067(14)
C4 0.0123(13) 0.0168(15) 0.0123(13) -0.0045(11) 0.0020(11) -0.0021(11)
C5 0.0199(16) 0.0175(16) 0.0189(15) 0.0031(13) 0.0079(13) -0.0002(12)
C6 0.0135(14) 0.0207(16) 0.0100(13) -0.0026(11) 0.0034(11) -0.0007(12)
C7 0.0200(17) 0.0261(18) 0.0199(16) 0.0028(14) 0.0093(13) 0.0070(14)
C8 0.0160(14) 0.0198(16) 0.0110(13) -0.0007(12) 0.0032(11) -0.0006(12)
C9 0.0136(14) 0.0192(15) 0.0101(13) -0.0013(11) 0.0037(11) -0.0027(11)

loop_
_geom_bond_atom_site_label_1
_geom_bond_atom_site_label_2
_geom_bond_distance
_geom_bond_site_symmetry_2
_geom_bond_publ_flag
P F6 1.580(2) . ?
P F2 1.581(2) . ?
P F1 1.582(2) . ?
P F3 1.585(2) . ?
P F5 1.606(2) . ?
P F4 1.619(2) . ?
O1 C6 1.212(3) . ?
O2 C8 1.214(4) . ?
N1 C2 1.311(4) . ?
N1 C9 1.389(4) . ?
N1 C1 1.469(4) . ?
N2 C2 1.341(4) . ?
N2 C4 1.378(4) . ?
N2 C3 1.474(4) . ?
N3 C4 1.361(4) . ?
N3 C6 1.391(4) . ?
N3 C5 1.471(4) . ?
N4 C6 1.393(4) . ?
N4 C8 1.394(4) . ?
N4 C7 1.468(4) . ?
C4 C9 1.357(4) . ?
C8 C9 1.432(4) . ?

loop_
_cod_related_entry_id
_cod_related_entry_database
_cod_related_entry_code
1 ChemSpider 21122888
